data_4125087
loop_
_publ_author_name
'Huang, Yuan'
'Huang, Rui-Zhi'
'Zhao, Yu'

_publ_section_title
;
 Cobalt-Catalyzed Enantioselective Vinylation of Activated Ketones and
 Imines.
;
_journal_issue 20
_journal_name_full 'Journal of the American Chemical Society'
_journal_page_first 6571
_journal_page_last 6576
_journal_paper_doi 10.1021/jacs.6b02372
_journal_volume 138
_journal_year 2016
_chemical_absolute_configuration ad
_chemical_formula_moiety 'C19 H17 Cl O3'
_chemical_formula_sum 'C19 H17 Cl O3'
_chemical_formula_weight 328.77
_space_group_crystal_system monoclinic
_space_group_IT_number 4
_space_group_name_Hall 'P 2yb'
_space_group_name_H-M_alt 'P 1 21 1'
_symmetry_space_group_name_Hall 'P 2yb'
_symmetry_space_group_name_H-M 'P 1 21 1'
_atom_sites_solution_hydrogens geom
_audit_creation_method SHELXL-2014/7
_cell_angle_alpha 90
_cell_angle_beta 97.565(4)
_cell_angle_gamma 90
_cell_formula_units_Z 2
_cell_length_a 5.9854(7)
_cell_length_b 7.5004(8)
_cell_length_c 18.085(2)
_cell_measurement_reflns_used 2574
_cell_measurement_temperature 100(2)
_cell_measurement_theta_max 68.190
_cell_measurement_theta_min 4.934
_cell_volume 804.82(16)
_computing_cell_refinement 'SHELXTL, Acta Cryst., Sect. A 2008, 64, 112-122.'
_computing_data_collection 'APEX3 v2015.5.2'
_computing_data_reduction 'Saint, APEX v2014.11.0.'
_computing_molecular_graphics Ortep3
_computing_publication_material 'APEX3 v2015.5.2'
_computing_structure_refinement 'SHELXL-2014/6 (Sheldrick, 2014)'
_computing_structure_solution 'SHELXT, Acta Cryst., Sect. A 2015, A71, 3-8.'
_diffrn_ambient_temperature 100(2)
_diffrn_measured_fraction_theta_full 0.999
_diffrn_measured_fraction_theta_max 0.999
_diffrn_measurement_device_type 'Bruker AXS D8 Venture '
_diffrn_measurement_method 'profile data from \q/2\q scans'
_diffrn_radiation_type CuK\a
_diffrn_radiation_wavelength 1.54178
_diffrn_reflns_av_R_equivalents 0.0289
_diffrn_reflns_av_unetI/netI 0.0389
_diffrn_reflns_Laue_measured_fraction_full 0.999
_diffrn_reflns_Laue_measured_fraction_max 0.999
_diffrn_reflns_limit_h_max 7
_diffrn_reflns_limit_h_min -7
_diffrn_reflns_limit_k_max 9
_diffrn_reflns_limit_k_min -9
_diffrn_reflns_limit_l_max 21
_diffrn_reflns_limit_l_min -21
_diffrn_reflns_number 10346
_diffrn_reflns_point_group_measured_fraction_full 0.977
_diffrn_reflns_point_group_measured_fraction_max 0.977
_diffrn_reflns_theta_full 67.679
_diffrn_reflns_theta_max 68.190
_diffrn_reflns_theta_min 4.934
_exptl_absorpt_coefficient_mu 2.205
_exptl_absorpt_correction_T_max 0.782
_exptl_absorpt_correction_T_min 0.657
_exptl_absorpt_correction_type multi-scan
_exptl_absorpt_process_details Sadabs
_exptl_crystal_colour colorless
_exptl_crystal_density_diffrn 1.357
_exptl_crystal_description plate
_exptl_crystal_F_000 344
_exptl_crystal_size_max 0.208
_exptl_crystal_size_mid 0.157
_exptl_crystal_size_min 0.117
_refine_diff_density_max 0.251
_refine_diff_density_min -0.195
_refine_diff_density_rms 0.037
_refine_ls_abs_structure_details
;
 Flack x determined using 1213 quotients [(I+)-(I-)]/[(I+)+(I-)]
 (Parsons, Flack and Wagner, Acta Cryst. B69 (2013) 249-259).
;
_refine_ls_abs_structure_Flack 0.057(5)
_refine_ls_extinction_method none
_refine_ls_goodness_of_fit_ref 1.031
_refine_ls_hydrogen_treatment constr
_refine_ls_matrix_type full
_refine_ls_number_parameters 210
_refine_ls_number_reflns 2871
_refine_ls_number_restraints 1
_refine_ls_restrained_S_all 1.031
_refine_ls_R_factor_all 0.0243
_refine_ls_R_factor_gt 0.0233
_refine_ls_shift/su_max 0.000
_refine_ls_shift/su_mean 0.000
_refine_ls_structure_factor_coef Fsqd
_refine_ls_weighting_details 'w=1/[\s^2^(Fo^2^)+(0.0219P)^2^+0.1451P] where P=(Fo^2^+2Fc^2^)/3'
_refine_ls_weighting_scheme calc
_refine_ls_wR_factor_gt 0.0580
_refine_ls_wR_factor_ref 0.0587
_reflns_Friedel_coverage 0.805
_reflns_Friedel_fraction_full 0.951
_reflns_Friedel_fraction_max 0.950
_reflns_number_gt 2798
_reflns_number_total 2871
_reflns_threshold_expression 'I > 2\s(I)'
_cod_data_source_file ja6b02372_si_002.cif
_cod_data_source_block g061_final
_cod_depositor_comments 'Adding full bibliography for 4125086--4125088.cif.'
_cod_original_cell_volume 804.81(16)
_cod_database_code 4125087
_shelx_space_group_comment
;
The symmetry employed for this shelxl refinement is uniquely defined
by the following loop, which should always be used as a source of
symmetry information in preference to the above space-group names.
They are only intended as comments.
;
_shelx_estimated_absorpt_t_min 0.657
_shelx_estimated_absorpt_t_max 0.782

loop_
_space_group_symop_operation_xyz
'x, y, z'
'-x, y+1/2, -z'

loop_
_atom_site_label
_atom_site_type_symbol
_atom_site_fract_x
_atom_site_fract_y
_atom_site_fract_z
_atom_site_U_iso_or_equiv
_atom_site_adp_type
_atom_site_occupancy
_atom_site_site_symmetry_order
_atom_site_calc_flag
_atom_site_refinement_flags_posn
_atom_site_refinement_flags_adp
Cl1 Cl -0.20116(7) 0.55602(7) 0.33395(3) 0.02424(14) Uani 1 1 d . .
O3 O 0.4577(2) 0.71188(19) 0.80350(8) 0.0216(3) Uani 1 1 d . .
O1 O 0.9135(2) 0.6798(2) 0.69514(9) 0.0220(3) Uani 1 1 d . .
H1 H 0.9161 0.7917 0.6974 0.033 Uiso 1 1 calc R U
O2 O 0.6948(3) 0.9185(2) 0.76827(9) 0.0299(4) Uani 1 1 d . .
C5 C 0.3867(3) 0.6556(3) 0.45817(11) 0.0163(4) Uani 1 1 d . .
H5 H 0.5278 0.7066 0.4513 0.020 Uiso 1 1 calc R U
C6 C 0.2199(3) 0.6417(3) 0.39750(12) 0.0183(4) Uani 1 1 d . .
H6 H 0.2455 0.6823 0.3496 0.022 Uiso 1 1 calc R U
C9 C 0.1440(3) 0.5199(3) 0.53778(12) 0.0173(4) Uani 1 1 d . .
H9 H 0.1175 0.4783 0.5855 0.021 Uiso 1 1 calc R U
C18 C 0.6259(3) 0.7682(3) 0.76763(11) 0.0193(4) Uani 1 1 d . .
C4 C 0.3530(3) 0.5967(2) 0.52911(11) 0.0152(4) Uani 1 1 d . .
C8 C -0.0233(3) 0.5042(3) 0.47791(12) 0.0184(4) Uani 1 1 d . .
H8 H -0.1636 0.4508 0.4841 0.022 Uiso 1 1 calc R U
C7 C 0.0153(3) 0.5671(3) 0.40846(10) 0.0174(4) Uani 1 1 d . .
C11 C 0.9936(3) 0.4317(3) 0.80769(12) 0.0179(4) Uani 1 1 d . .
H11 H 1.1085 0.4968 0.7880 0.022 Uiso 1 1 calc R U
C10 C 0.7830(3) 0.4633(3) 0.77727(11) 0.0170(4) Uani 1 1 d . .
H10 H 0.6669 0.3870 0.7897 0.020 Uiso 1 1 calc R U
C3 C 0.5331(3) 0.6229(3) 0.59158(12) 0.0165(4) Uani 1 1 d . .
H3 H 0.6631 0.6854 0.5809 0.020 Uiso 1 1 calc R U
C2 C 0.5330(3) 0.5682(3) 0.66146(10) 0.0165(4) Uani 1 1 d . .
H2 H 0.4114 0.4967 0.6730 0.020 Uiso 1 1 calc R U
C14 C 1.3631(3) 0.2144(3) 0.96617(12) 0.0198(4) Uani 1 1 d . .
H14 H 1.5146 0.2234 0.9893 0.024 Uiso 1 1 calc R U
C13 C 1.2891(3) 0.3181(3) 0.90420(12) 0.0182(4) Uani 1 1 d . .
H13 H 1.3911 0.3985 0.8856 0.022 Uiso 1 1 calc R U
C12 C 1.0672(3) 0.3069(3) 0.86849(11) 0.0165(4) Uani 1 1 d . .
C17 C 0.9231(3) 0.1841(3) 0.89625(12) 0.0186(4) Uani 1 1 d . .
H17 H 0.7731 0.1710 0.8721 0.022 Uiso 1 1 calc R U
C1 C 0.7198(3) 0.6156(3) 0.72358(11) 0.0179(4) Uani 1 1 d . .
C16 C 0.9963(3) 0.0814(3) 0.95847(12) 0.0218(4) Uani 1 1 d . .
H16 H 0.8958 -0.0007 0.9768 0.026 Uiso 1 1 calc R U
C15 C 1.2156(3) 0.0976(3) 0.99432(12) 0.0210(4) Uani 1 1 d . .
H15 H 1.2640 0.0292 1.0377 0.025 Uiso 1 1 calc R U
C19 C 0.3565(4) 0.8446(3) 0.84700(13) 0.0295(5) Uani 1 1 d . .
H19A H 0.4730 0.8975 0.8836 0.044 Uiso 1 1 calc R U
H19B H 0.2416 0.7880 0.8730 0.044 Uiso 1 1 calc R U
H19C H 0.2865 0.9379 0.8138 0.044 Uiso 1 1 calc R U

loop_
_atom_site_aniso_label
_atom_site_aniso_U_11
_atom_site_aniso_U_22
_atom_site_aniso_U_33
_atom_site_aniso_U_23
_atom_site_aniso_U_13
_atom_site_aniso_U_12
Cl1 0.0195(2) 0.0333(3) 0.0183(2) -0.0060(2) -0.00341(17) 0.0015(2)
O3 0.0242(8) 0.0210(8) 0.0202(8) -0.0043(6) 0.0050(6) 0.0009(6)
O1 0.0190(7) 0.0259(8) 0.0211(8) 0.0049(6) 0.0029(6) -0.0067(6)
O2 0.0463(10) 0.0198(8) 0.0232(8) -0.0023(7) 0.0025(7) -0.0093(7)
C5 0.0160(9) 0.0159(10) 0.0174(10) -0.0011(8) 0.0040(8) -0.0009(7)
C6 0.0215(10) 0.0197(10) 0.0144(10) 0.0008(8) 0.0047(8) 0.0027(8)
C9 0.0192(9) 0.0165(10) 0.0164(10) 0.0020(7) 0.0033(8) -0.0001(7)
C18 0.0225(10) 0.0209(10) 0.0127(9) 0.0011(8) -0.0045(8) -0.0017(8)
C4 0.0170(9) 0.0136(10) 0.0151(9) -0.0017(7) 0.0027(7) 0.0023(7)
C8 0.0170(9) 0.0160(9) 0.0223(11) -0.0009(8) 0.0033(8) -0.0013(7)
C7 0.0163(8) 0.0170(9) 0.0180(9) -0.0046(9) -0.0012(7) 0.0027(8)
C11 0.0171(9) 0.0200(10) 0.0172(10) -0.0019(8) 0.0039(8) -0.0036(8)
C10 0.0191(9) 0.0177(10) 0.0144(10) -0.0011(8) 0.0033(8) -0.0028(8)
C3 0.0159(9) 0.0151(9) 0.0189(10) -0.0017(8) 0.0038(8) -0.0003(7)
C2 0.0164(8) 0.0166(8) 0.0163(9) 0.0001(9) 0.0017(7) -0.0024(8)
C14 0.0169(9) 0.0243(11) 0.0181(11) -0.0032(9) 0.0015(8) 0.0042(8)
C13 0.0148(9) 0.0214(10) 0.0190(10) -0.0025(9) 0.0047(8) -0.0009(8)
C12 0.0175(9) 0.0171(10) 0.0151(10) -0.0038(8) 0.0035(8) 0.0019(8)
C17 0.0162(9) 0.0175(10) 0.0218(11) -0.0014(9) 0.0015(8) -0.0006(8)
C1 0.0154(9) 0.0219(10) 0.0165(10) 0.0011(8) 0.0024(8) -0.0039(7)
C16 0.0229(9) 0.0181(10) 0.0249(10) 0.0031(9) 0.0047(8) -0.0006(8)
C15 0.0244(10) 0.0204(11) 0.0184(10) 0.0029(8) 0.0033(8) 0.0062(8)
C19 0.0412(13) 0.0279(12) 0.0196(12) -0.0039(10) 0.0047(10) 0.0114(10)

loop_
_atom_type_symbol
_atom_type_description
_atom_type_scat_dispersion_real
_atom_type_scat_dispersion_imag
_atom_type_scat_source
C C 0.0181 0.0091 'International Tables Vol C Tables 4.2.6.8 and 6.1.1.4'
H H 0.0000 0.0000 'International Tables Vol C Tables 4.2.6.8 and 6.1.1.4'
O O 0.0492 0.0322 'International Tables Vol C Tables 4.2.6.8 and 6.1.1.4'
Cl Cl 0.3639 0.7018 'International Tables Vol C Tables 4.2.6.8 and 6.1.1.4'

loop_
_geom_angle_atom_site_label_1
_geom_angle_atom_site_label_2
_geom_angle_atom_site_label_3
_geom_angle
C18 O3 C19 116.21(17)
C1 O1 H1 109.5
C6 C5 C4 121.81(18)
C6 C5 H5 119.1
C4 C5 H5 119.1
C7 C6 C5 118.39(18)
C7 C6 H6 120.8
C5 C6 H6 120.8
C8 C9 C4 120.84(18)
C8 C9 H9 119.6
C4 C9 H9 119.6
O2 C18 O3 124.9(2)
O2 C18 C1 123.62(19)
O3 C18 C1 111.43(16)
C5 C4 C9 118.09(18)
C5 C4 C3 118.95(17)
C9 C4 C3 122.93(17)
C9 C8 C7 119.36(18)
C9 C8 H8 120.3
C7 C8 H8 120.3
C6 C7 C8 121.49(18)
C6 C7 Cl1 119.34(15)
C8 C7 Cl1 119.16(15)
C10 C11 C12 126.82(18)
C10 C11 H11 116.6
C12 C11 H11 116.6
C11 C10 C1 122.88(18)
C11 C10 H10 118.6
C1 C10 H10 118.6
C2 C3 C4 126.75(18)
C2 C3 H3 116.6
C4 C3 H3 116.6
C3 C2 C1 122.61(18)
C3 C2 H2 118.7
C1 C2 H2 118.7
C15 C14 C13 119.97(19)
C15 C14 H14 120.0
C13 C14 H14 120.0
C14 C13 C12 121.39(19)
C14 C13 H13 119.3
C12 C13 H13 119.3
C17 C12 C13 117.78(19)
C17 C12 C11 123.38(19)
C13 C12 C11 118.71(18)
C16 C17 C12 120.86(19)
C16 C17 H17 119.6
C12 C17 H17 119.6
O1 C1 C10 110.06(16)
O1 C1 C2 111.69(16)
C10 C1 C2 113.25(17)
O1 C1 C18 107.91(16)
C10 C1 C18 107.81(16)
C2 C1 C18 105.82(16)
C17 C16 C15 120.53(19)
C17 C16 H16 119.7
C15 C16 H16 119.7
C14 C15 C16 119.42(19)
C14 C15 H15 120.3
C16 C15 H15 120.3
O3 C19 H19A 109.5
O3 C19 H19B 109.5
H19A C19 H19B 109.5
O3 C19 H19C 109.5
H19A C19 H19C 109.5
H19B C19 H19C 109.5

loop_
_geom_bond_atom_site_label_1
_geom_bond_atom_site_label_2
_geom_bond_distance
Cl1 C7 1.7439(19)
O3 C18 1.336(3)
O3 C19 1.450(3)
O1 C1 1.413(2)
O1 H1 0.8400
O2 C18 1.199(3)
C5 C6 1.387(3)
C5 C4 1.397(3)
C5 H5 0.9500
C6 C7 1.384(3)
C6 H6 0.9500
C9 C8 1.380(3)
C9 C4 1.404(3)
C9 H9 0.9500
C18 C1 1.542(3)
C4 C3 1.468(3)
C8 C7 1.389(3)
C8 H8 0.9500
C11 C10 1.329(3)
C11 C12 1.467(3)
C11 H11 0.9500
C10 C1 1.515(3)
C10 H10 0.9500
C3 C2 1.329(3)
C3 H3 0.9500
C2 C1 1.519(3)
C2 H2 0.9500
C14 C15 1.387(3)
C14 C13 1.388(3)
C14 H14 0.9500
C13 C12 1.401(3)
C13 H13 0.9500
C12 C17 1.400(3)
C17 C16 1.386(3)
C17 H17 0.9500
C16 C15 1.391(3)
C16 H16 0.9500
C15 H15 0.9500
C19 H19A 0.9800
C19 H19B 0.9800
C19 H19C 0.9800

loop_
_geom_torsion_atom_site_label_1
_geom_torsion_atom_site_label_2
_geom_torsion_atom_site_label_3
_geom_torsion_atom_site_label_4
_geom_torsion
C4 C5 C6 C7 0.0(3)
C19 O3 C18 O2 -1.0(3)
C19 O3 C18 C1 179.89(17)
C6 C5 C4 C9 0.7(3)
C6 C5 C4 C3 -177.24(18)
C8 C9 C4 C5 -0.3(3)
C8 C9 C4 C3 177.50(18)
C4 C9 C8 C7 -0.7(3)
C5 C6 C7 C8 -1.2(3)
C5 C6 C7 Cl1 177.48(15)
C9 C8 C7 C6 1.5(3)
C9 C8 C7 Cl1 -177.14(15)
C12 C11 C10 C1 169.69(19)
C5 C4 C3 C2 -176.8(2)
C9 C4 C3 C2 5.4(3)
C4 C3 C2 C1 -174.74(18)
C15 C14 C13 C12 -0.5(3)
C14 C13 C12 C17 -1.5(3)
C14 C13 C12 C11 174.36(18)
C10 C11 C12 C17 9.2(3)
C10 C11 C12 C13 -166.5(2)
C13 C12 C17 C16 2.0(3)
C11 C12 C17 C16 -173.68(19)
C11 C10 C1 O1 17.2(3)
C11 C10 C1 C2 143.0(2)
C11 C10 C1 C18 -100.3(2)
C3 C2 C1 O1 -15.7(3)
C3 C2 C1 C10 -140.6(2)
C3 C2 C1 C18 101.5(2)
O2 C18 C1 O1 8.1(3)
O3 C18 C1 O1 -172.81(16)
O2 C18 C1 C10 127.0(2)
O3 C18 C1 C10 -54.0(2)
O2 C18 C1 C2 -111.6(2)
O3 C18 C1 C2 67.5(2)
C12 C17 C16 C15 -0.4(3)
C13 C14 C15 C16 2.1(3)
C17 C16 C15 C14 -1.6(3)
